data_7051183
loop_
_publ_author_name
'Thomas Devic'
'Josep N. Bertran'
'Beno\^it Domercq'
'Enric Canadell'
'Narcis Avarvari'
'Pascale Auban-Senzier'
'Marc Fourmigu\'e'

_publ_section_title
;
 Cation radical salts of cyano(ethylenedithio)tetrathiafulvalene with
 halogenated anions: annihilation of the CN&#x00B7;&#x00B7;&#x00B7;Hal
 interaction and stabilisation of conducting, antiferromagnetic square
 or chain-type salts
;
_journal_issue 11
_journal_name_full 'New J. Chem.'
_journal_page_first 1418
_journal_page_last 1424
_journal_paper_doi 10.1039/b104640n
_journal_volume 25
_journal_year 2001
_chemical_formula_sum 'C9 H5 N S6'
_chemical_formula_weight 319.50
_chemical_name_common (CN)EDT-TTF
_chemical_name_systematic
; 
4-cyano-4',5'-ethylendithio-tetrathiafulvalene 
;
_space_group_IT_number 2
_symmetry_cell_setting triclinic
_symmetry_space_group_name_Hall '-P 1'
_symmetry_space_group_name_H-M 'P -1'
_atom_sites_solution_hydrogens geom
_atom_sites_solution_primary direct
_atom_sites_solution_secondary difmap
_audit_creation_method SHELXL-97
_cell_angle_alpha 104.45(3)
_cell_angle_beta 93.03(3)
_cell_angle_gamma 95.46(3)
_cell_formula_units_Z 2
_cell_length_a 6.9395(14)
_cell_length_b 7.6083(15)
_cell_length_c 12.502(3)
_cell_measurement_reflns_used 3585
_cell_measurement_temperature 293(2)
_cell_measurement_theta_max 25.85
_cell_measurement_theta_min 2.8
_cell_volume 634.3(3)
_computing_cell_refinement 'SELECT, Stoe-IPDS'
_computing_data_collection 'EXPOSE, Stoe-IPDS'
_computing_data_reduction 'INTEGRATE, Stoe IPDS'
_computing_structure_refinement 'SHELXL-97 (Sheldrick, 1997)'
_computing_structure_solution 'SHELXS-97 (Sheldrick, 1990)'
_diffrn_ambient_temperature 293(2)
_diffrn_detector_area_resol_mean 6.66
_diffrn_measured_fraction_theta_full 0.873
_diffrn_measured_fraction_theta_max 0.873
_diffrn_measurement_device_type 'Stoe IPDS'
_diffrn_measurement_method 'rotation, phi incr. 1.9 deg'
_diffrn_radiation_monochromator graphite
_diffrn_radiation_source 'fine-focus sealed tube'
_diffrn_radiation_type MoK\a
_diffrn_radiation_wavelength 0.71073
_diffrn_reflns_av_R_equivalents 0.0582
_diffrn_reflns_av_sigmaI/netI 0.0591
_diffrn_reflns_limit_h_max 8
_diffrn_reflns_limit_h_min -7
_diffrn_reflns_limit_k_max 9
_diffrn_reflns_limit_k_min -9
_diffrn_reflns_limit_l_max 15
_diffrn_reflns_limit_l_min -15
_diffrn_reflns_number 5854
_diffrn_reflns_theta_full 25.95
_diffrn_reflns_theta_max 25.95
_diffrn_reflns_theta_min 2.78
_exptl_absorpt_coefficient_mu 1.046
_exptl_absorpt_correction_T_max 0.9533
_exptl_absorpt_correction_T_min 0.6919
_exptl_absorpt_correction_type numerical
_exptl_absorpt_process_details 'FACEIT, Stoe-IPDS'
_exptl_crystal_colour orange
_exptl_crystal_density_diffrn 1.673
_exptl_crystal_density_method 'not measured'
_exptl_crystal_description plate
_exptl_crystal_F_000 324
_exptl_crystal_size_max 0.50
_exptl_crystal_size_mid 0.23
_exptl_crystal_size_min 0.038
_refine_diff_density_max 0.420
_refine_diff_density_min -0.414
_refine_diff_density_rms 0.084
_refine_ls_extinction_method none
_refine_ls_goodness_of_fit_ref 1.274
_refine_ls_hydrogen_treatment constr
_refine_ls_matrix_type full
_refine_ls_number_parameters 145
_refine_ls_number_reflns 2170
_refine_ls_number_restraints 0
_refine_ls_restrained_S_all 1.274
_refine_ls_R_factor_all 0.0828
_refine_ls_R_factor_gt 0.0559
_refine_ls_shift/su_max 0.000
_refine_ls_shift/su_mean 0.000
_refine_ls_structure_factor_coef Fsqd
_refine_ls_weighting_details 'calc w=1/[\s^2^(Fo^2^)+(0.0000P)^2^+2.3951P] where P=(Fo^2^+2Fc^2^)/3'
_refine_ls_weighting_scheme calc
_refine_ls_wR_factor_gt 0.1283
_refine_ls_wR_factor_ref 0.1340
_reflns_number_gt 1501
_reflns_number_total 2170
_reflns_threshold_expression >2sigma(I)
_cod_data_source_file b104640n.txt
_cod_data_source_block edtcn
_cod_original_cell_volume 634.3(2)
_cod_original_sg_symbol_H-M P-1
_cod_database_code 7051183

loop_
_symmetry_equiv_pos_as_xyz
'x, y, z'
'-x, -y, -z'

loop_
_atom_site_label
_atom_site_type_symbol
_atom_site_fract_x
_atom_site_fract_y
_atom_site_fract_z
_atom_site_U_iso_or_equiv
_atom_site_adp_type
_atom_site_occupancy
_atom_site_symmetry_multiplicity
_atom_site_calc_flag
_atom_site_refinement_flags
_atom_site_disorder_assembly
_atom_site_disorder_group
S1 S 0.1048(2) 0.7079(2) -0.03905(13) 0.0362(4) Uani 1 1 d . . .
S2 S -0.3474(2) 0.6482(3) -0.09296(14) 0.0399(5) Uani 1 1 d . . .
S3 S 0.0384(2) 0.9589(2) 0.20370(14) 0.0380(5) Uani 1 1 d . . .
S4 S -0.4117(2) 0.9063(3) 0.14824(14) 0.0418(5) Uani 1 1 d . . .
S5 S 0.0147(3) 1.2241(3) 0.42181(15) 0.0473(5) Uani 1 1 d . . .
S6 S -0.5103(3) 1.1600(3) 0.35123(16) 0.0572(6) Uani 1 1 d . . .
N1 N 0.2701(10) 0.4175(9) -0.2977(5) 0.0578(18) Uani 1 1 d . . .
C1 C 0.1517(10) 0.4819(10) -0.2405(6) 0.0426(17) Uani 1 1 d . . .
C2 C 0.0069(10) 0.5631(8) -0.1670(5) 0.0343(15) Uani 1 1 d . . .
C3 C -0.1960(10) 0.5380(10) -0.1896(5) 0.0410(17) Uani 1 1 d . . .
H3 H -0.2504 0.4619 -0.2568 0.049 Uiso 1 1 calc R . .
C4 C -0.1408(9) 0.7527(8) 0.0042(5) 0.0315(15) Uani 1 1 d . . .
C5 C -0.1681(9) 0.8593(9) 0.1047(5) 0.0337(15) Uani 1 1 d . . .
C6 C -0.1144(9) 1.0866(9) 0.2995(5) 0.0330(15) Uani 1 1 d . . .
C7 C -0.3176(9) 1.0625(9) 0.2744(5) 0.0339(15) Uani 1 1 d . . .
C8 C -0.1875(12) 1.2145(15) 0.5125(6) 0.073(3) Uani 1 1 d . . .
H8A H -0.2135 1.0892 0.5172 0.087 Uiso 1 1 calc R . .
H8B H -0.1420 1.2878 0.5863 0.087 Uiso 1 1 calc R . .
C9 C -0.3775(12) 1.2762(15) 0.4810(7) 0.075(3) Uani 1 1 d . . .
H9A H -0.3524 1.4041 0.4816 0.090 Uiso 1 1 calc R . .
H9B H -0.4626 1.2696 0.5393 0.090 Uiso 1 1 calc R . .

loop_
_atom_site_aniso_label
_atom_site_aniso_U_11
_atom_site_aniso_U_22
_atom_site_aniso_U_33
_atom_site_aniso_U_23
_atom_site_aniso_U_13
_atom_site_aniso_U_12
S1 0.0302(9) 0.0418(10) 0.0302(9) -0.0036(7) 0.0025(7) 0.0059(8)
S2 0.0299(9) 0.0515(11) 0.0293(9) -0.0068(8) -0.0013(7) 0.0069(8)
S3 0.0271(9) 0.0456(10) 0.0314(9) -0.0095(8) 0.0011(7) 0.0076(8)
S4 0.0276(9) 0.0525(11) 0.0332(9) -0.0112(8) -0.0003(8) 0.0058(8)
S5 0.0318(10) 0.0638(12) 0.0309(9) -0.0139(9) 0.0033(8) -0.0015(9)
S6 0.0290(10) 0.0937(16) 0.0341(10) -0.0147(10) 0.0037(8) 0.0162(10)
N1 0.058(4) 0.069(4) 0.042(4) -0.001(3) 0.019(3) 0.020(4)
C1 0.038(4) 0.050(4) 0.035(4) 0.002(3) 0.003(3) 0.008(4)
C2 0.044(4) 0.027(3) 0.028(3) 0.000(3) 0.003(3) 0.007(3)
C3 0.045(4) 0.046(4) 0.023(3) -0.007(3) -0.002(3) 0.008(4)
C4 0.032(4) 0.029(3) 0.030(3) -0.001(3) 0.003(3) 0.004(3)
C5 0.032(4) 0.037(4) 0.029(3) 0.001(3) -0.001(3) 0.007(3)
C6 0.032(4) 0.035(3) 0.026(3) -0.004(3) 0.007(3) 0.002(3)
C7 0.036(4) 0.036(4) 0.026(3) -0.001(3) 0.006(3) 0.005(3)
C8 0.054(5) 0.128(8) 0.026(4) 0.000(5) 0.006(4) 0.012(6)
C9 0.046(5) 0.125(8) 0.038(4) -0.012(5) 0.009(4) 0.017(5)

loop_
_atom_type_symbol
_atom_type_description
_atom_type_scat_dispersion_real
_atom_type_scat_dispersion_imag
_atom_type_scat_source
C C 0.0033 0.0016 'International Tables Vol C Tables 4.2.6.8 and 6.1.1.4'
H H 0.0000 0.0000 'International Tables Vol C Tables 4.2.6.8 and 6.1.1.4'
N N 0.0061 0.0033 'International Tables Vol C Tables 4.2.6.8 and 6.1.1.4'
S S 0.1246 0.1234 'International Tables Vol C Tables 4.2.6.8 and 6.1.1.4'

loop_
_geom_angle_atom_site_label_1
_geom_angle_atom_site_label_2
_geom_angle_atom_site_label_3
_geom_angle
_geom_angle_site_symmetry_1
_geom_angle_site_symmetry_3
_geom_angle_publ_flag
C2 S1 C4 91.4(3) . . ?
C3 S2 C4 91.4(3) . . ?
C6 S3 C5 91.7(3) . . ?
C7 S4 C5 93.0(3) . . ?
C6 S5 C8 95.9(4) . . ?
C7 S6 C9 100.4(3) . . ?
N1 C1 C2 178.8(8) . . ?
C3 C2 C1 126.9(6) . . ?
C3 C2 S1 118.4(5) . . ?
C1 C2 S1 114.8(5) . . ?
C2 C3 S2 120.8(5) . . ?
C5 C4 S2 120.1(5) . . ?
C5 C4 S1 121.9(5) . . ?
S2 C4 S1 118.0(3) . . ?
C4 C5 S3 120.2(5) . . ?
C4 C5 S4 122.3(5) . . ?
S3 C5 S4 117.5(3) . . ?
C7 C6 S5 126.9(4) . . ?
C7 C6 S3 119.5(5) . . ?
S5 C6 S3 113.4(4) . . ?
C6 C7 S4 117.9(4) . . ?
C6 C7 S6 131.3(5) . . ?
S4 C7 S6 110.8(4) . . ?
C9 C8 S5 118.5(7) . . ?
C8 C9 S6 119.6(6) . . ?

loop_
_geom_bond_atom_site_label_1
_geom_bond_atom_site_label_2
_geom_bond_distance
_geom_bond_site_symmetry_2
_geom_bond_publ_flag
S1 C2 1.760(7) . ?
S1 C4 1.852(6) . ?
S2 C3 1.751(6) . ?
S2 C4 1.811(7) . ?
S3 C6 1.803(6) . ?
S3 C5 1.816(7) . ?
S4 C7 1.771(7) . ?
S4 C5 1.843(6) . ?
S5 C6 1.765(7) . ?
S5 C8 1.857(8) . ?
S6 C7 1.797(6) . ?
S6 C9 1.799(9) . ?
N1 C1 1.179(8) . ?
C1 C2 1.473(9) . ?
C2 C3 1.407(9) . ?
C4 C5 1.348(8) . ?
C6 C7 1.412(9) . ?
C8 C9 1.506(12) . ?

loop_
_cod_related_entry_id
_cod_related_entry_database
_cod_related_entry_code
1 ChemSpider 21142327
